data_7061525
loop_
_publ_author_name
'Liu, Xueyan'
'Sun, Jing'
'Yan, Chao-Guo'

_publ_section_title
;
 Convenient construction of polycyclic architectures via multicomponent
 reaction of amino acids, dialkyl but-2-ynedioates and
 2-(o-hydroxyarylidene)-1,3-indanediones
;
_journal_issue 24
_journal_name_full 'New Journal of Chemistry'
_journal_page_first 11877
_journal_page_last 11882
_journal_paper_doi 10.1039/D2NJ01135B
_journal_volume 46
_journal_year 2022
_chemical_formula_moiety 'C23 H19 N O6'
_chemical_formula_sum 'C23 H19 N O6'
_chemical_formula_weight 405.39
_space_group_crystal_system triclinic
_space_group_IT_number 2
_space_group_name_Hall '-P 1'
_space_group_name_H-M_alt 'P -1'
_atom_sites_solution_hydrogens geom
_audit_creation_method SHELXL-2014/7
_audit_update_record
;
2022-05-18 deposited with the CCDC.	2022-05-20 downloaded from the CCDC.
;
_cell_angle_alpha 101.220(4)
_cell_angle_beta 102.899(4)
_cell_angle_gamma 107.946(4)
_cell_formula_units_Z 2
_cell_length_a 7.7790(10)
_cell_length_b 10.3103(13)
_cell_length_c 13.8093(18)
_cell_measurement_reflns_used 7375
_cell_measurement_temperature 296(2)
_cell_measurement_theta_max 27.14
_cell_measurement_theta_min 2.17
_cell_volume 984.8(2)
_computing_cell_refinement 'Bruker SAINT'
_computing_data_collection 'Bruker APEX2'
_computing_data_reduction 'Bruker SAINT'
_computing_molecular_graphics 'Bruker SHELXTL'
_computing_publication_material 'Bruker SHELXTL'
_computing_structure_refinement 'SHELXL-2014/7 (Sheldrick, 2014)'
_computing_structure_solution 'SHELXS-97 (Sheldrick 2008)'
_diffrn_ambient_temperature 296(2)
_diffrn_measured_fraction_theta_full 0.986
_diffrn_measured_fraction_theta_max 0.987
_diffrn_measurement_device_type 'Bruker APEX-II CCD'
_diffrn_measurement_method '\f and \w scans'
_diffrn_radiation_type MoK\a
_diffrn_radiation_wavelength 0.71073
_diffrn_reflns_av_R_equivalents 0.0261
_diffrn_reflns_av_unetI/netI 0.0260
_diffrn_reflns_Laue_measured_fraction_full 0.986
_diffrn_reflns_Laue_measured_fraction_max 0.987
_diffrn_reflns_limit_h_max 9
_diffrn_reflns_limit_h_min -9
_diffrn_reflns_limit_k_max 12
_diffrn_reflns_limit_k_min -12
_diffrn_reflns_limit_l_max 17
_diffrn_reflns_limit_l_min -17
_diffrn_reflns_number 13780
_diffrn_reflns_point_group_measured_fraction_full 0.986
_diffrn_reflns_point_group_measured_fraction_max 0.987
_diffrn_reflns_theta_full 25.242
_diffrn_reflns_theta_max 25.998
_diffrn_reflns_theta_min 2.889
_exptl_absorpt_coefficient_mu 0.100
_exptl_absorpt_correction_T_max 0.7455
_exptl_absorpt_correction_T_min 0.6761
_exptl_absorpt_correction_type multi-scan
_exptl_absorpt_process_details sadabs
_exptl_crystal_colour colorless
_exptl_crystal_density_diffrn 1.367
_exptl_crystal_description block
_exptl_crystal_F_000 424
_exptl_crystal_size_max 0.240
_exptl_crystal_size_mid 0.220
_exptl_crystal_size_min 0.200
_refine_diff_density_max 0.202
_refine_diff_density_min -0.166
_refine_diff_density_rms 0.036
_refine_ls_extinction_method none
_refine_ls_goodness_of_fit_ref 1.034
_refine_ls_hydrogen_treatment constr
_refine_ls_matrix_type full
_refine_ls_number_parameters 273
_refine_ls_number_reflns 3828
_refine_ls_number_restraints 0
_refine_ls_restrained_S_all 1.034
_refine_ls_R_factor_all 0.0588
_refine_ls_R_factor_gt 0.0444
_refine_ls_shift/su_max 0.000
_refine_ls_shift/su_mean 0.000
_refine_ls_structure_factor_coef Fsqd
_refine_ls_weighting_details 'w=1/[\s^2^(Fo^2^)+(0.0602P)^2^+0.2321P] where P=(Fo^2^+2Fc^2^)/3'
_refine_ls_weighting_scheme calc
_refine_ls_wR_factor_gt 0.1124
_refine_ls_wR_factor_ref 0.1213
_reflns_Friedel_coverage 0.000
_reflns_number_gt 2987
_reflns_number_total 3828
_reflns_threshold_expression 'I > 2\s(I)'
_cod_data_source_file d2nj01135b2.cif
_cod_data_source_block 7b
_cod_depositor_comments 'Adding full bibliography for 7061522--7061528.cif.'
_cod_database_code 7061525
_shelx_shelxl_version_number 2014/7
_shelx_space_group_comment
; 
The symmetry employed for this shelxl refinement is uniquely defined 
by the following loop, which should always be used as a source of 
symmetry information in preference to the above space-group names. 
They are only intended as comments. 
;
_shelx_estimated_absorpt_t_min 0.976
_shelx_estimated_absorpt_t_max 0.980

loop_
_space_group_symop_operation_xyz
'x, y, z'
'-x, -y, -z'

loop_
_atom_site_label
_atom_site_type_symbol
_atom_site_fract_x
_atom_site_fract_y
_atom_site_fract_z
_atom_site_U_iso_or_equiv
_atom_site_adp_type
_atom_site_occupancy
_atom_site_site_symmetry_order
_atom_site_calc_flag
_atom_site_refinement_flags_posn
_atom_site_refinement_flags_adp
_atom_site_refinement_flags_occupancy
_atom_site_disorder_assembly
_atom_site_disorder_group
C1 C 0.1419(2) 0.52888(18) 0.84717(15) 0.0495(4) Uani 1 1 d . . . . .
C2 C 0.0553(3) 0.3951(2) 0.8576(2) 0.0728(6) Uani 1 1 d . . . . .
H2 H -0.0400 0.3235 0.8026 0.087 Uiso 1 1 calc R U . . .
C3 C 0.1153(5) 0.3719(3) 0.9525(3) 0.0902(9) Uani 1 1 d . . . . .
H3 H 0.0574 0.2839 0.9620 0.108 Uiso 1 1 calc R U . . .
C4 C 0.2577(5) 0.4757(3) 1.0322(2) 0.0861(8) Uani 1 1 d . . . . .
H4 H 0.2977 0.4574 1.0950 0.103 Uiso 1 1 calc R U . . .
C5 C 0.3429(3) 0.6076(2) 1.02027(16) 0.0637(5) Uani 1 1 d . . . . .
H5 H 0.4412 0.6775 1.0749 0.076 Uiso 1 1 calc R U . . .
C6 C 0.2833(2) 0.63675(18) 0.92769(13) 0.0461(4) Uani 1 1 d . . . . .
C7 C 0.3554(2) 0.78032(16) 0.91076(11) 0.0400(4) Uani 1 1 d . . . . .
H7 H 0.4777 0.8384 0.9632 0.048 Uiso 1 1 calc R U . . .
C8 C 0.37781(19) 0.77000(15) 0.80193(11) 0.0353(3) Uani 1 1 d . . . . .
C9 C 0.2196(2) 0.63943(16) 0.71919(12) 0.0398(4) Uani 1 1 d . . . . .
C10 C 0.3177(2) 0.55199(17) 0.67139(12) 0.0429(4) Uani 1 1 d . . . . .
C11 C 0.2367(3) 0.4246(2) 0.59380(15) 0.0631(5) Uani 1 1 d . . . . .
H11 H 0.1060 0.3827 0.5633 0.076 Uiso 1 1 calc R U . . .
C12 C 0.3552(4) 0.3622(3) 0.56321(19) 0.0835(7) Uani 1 1 d . . . . .
H12 H 0.3038 0.2769 0.5106 0.100 Uiso 1 1 calc R U . . .
C13 C 0.5497(4) 0.4230(3) 0.6088(2) 0.0862(7) Uani 1 1 d . . . . .
H13 H 0.6264 0.3772 0.5872 0.103 Uiso 1 1 calc R U . . .
C14 C 0.6310(3) 0.5497(2) 0.68532(16) 0.0640(5) Uani 1 1 d . . . . .
H14 H 0.7618 0.5913 0.7155 0.077 Uiso 1 1 calc R U . . .
C15 C 0.5119(2) 0.61392(18) 0.71639(12) 0.0443(4) Uani 1 1 d . . . . .
C16 C 0.5615(2) 0.74855(17) 0.79540(12) 0.0402(4) Uani 1 1 d . . . . .
C17 C 0.1573(3) 1.0406(2) 0.83628(18) 0.0709(6) Uani 1 1 d . . . . .
H17A H 0.0355 0.9749 0.7913 0.106 Uiso 1 1 calc R U . . .
H17B H 0.2099 1.1100 0.8030 0.106 Uiso 1 1 calc R U . . .
H17C H 0.1436 1.0874 0.8997 0.106 Uiso 1 1 calc R U . . .
C18 C 0.2194(2) 0.85919(17) 0.91189(13) 0.0455(4) Uani 1 1 d . . . . .
H18A H 0.0895 0.7954 0.8755 0.055 Uiso 1 1 calc R U . . .
H18B H 0.2281 0.9043 0.9823 0.055 Uiso 1 1 calc R U . . .
C19 C 0.1846(2) 0.83215(19) 0.67046(13) 0.0476(4) Uani 1 1 d . . . . .
C20 C 0.3443(2) 0.89976(16) 0.77362(12) 0.0406(4) Uani 1 1 d . . . . .
C21 C 0.5098(3) 1.01677(18) 0.76322(13) 0.0506(4) Uani 1 1 d . . . . .
H21A H 0.4717 1.0966 0.7567 0.061 Uiso 1 1 calc R U . . .
H21B H 0.6145 1.0490 0.8266 0.061 Uiso 1 1 calc R U . . .
C22 C 0.5795(2) 0.97548(18) 0.67396(13) 0.0466(4) Uani 1 1 d . . . . .
C23 C 0.7992(3) 1.0635(3) 0.58645(19) 0.0790(6) Uani 1 1 d . . . . .
H23A H 0.8637 0.9986 0.5942 0.118 Uiso 1 1 calc R U . . .
H23B H 0.8875 1.1529 0.5875 0.118 Uiso 1 1 calc R U . . .
H23C H 0.6994 1.0249 0.5217 0.118 Uiso 1 1 calc R U . . .
N1 N 0.2836(2) 0.96381(14) 0.85879(11) 0.0472(3) Uani 1 1 d . . . . .
O1 O 0.07604(15) 0.55689(12) 0.75424(9) 0.0517(3) Uani 1 1 d . . . . .
O2 O 0.71752(15) 0.82906(14) 0.85003(10) 0.0601(4) Uani 1 1 d . . . . .
O3 O 0.11748(16) 0.68910(13) 0.64579(9) 0.0525(3) Uani 1 1 d . . . . .
O4 O 0.1182(2) 0.89276(16) 0.61622(10) 0.0696(4) Uani 1 1 d . . . . .
O5 O 0.51758(19) 0.86019(14) 0.61316(10) 0.0636(4) Uani 1 1 d . . . . .
O6 O 0.7196(2) 1.08467(14) 0.67064(11) 0.0663(4) Uani 1 1 d . . . . .

loop_
_atom_site_aniso_label
_atom_site_aniso_U_11
_atom_site_aniso_U_22
_atom_site_aniso_U_33
_atom_site_aniso_U_23
_atom_site_aniso_U_13
_atom_site_aniso_U_12
C1 0.0479(9) 0.0465(10) 0.0657(11) 0.0165(8) 0.0344(9) 0.0204(8)
C2 0.0794(14) 0.0453(11) 0.1099(18) 0.0180(11) 0.0647(14) 0.0219(10)
C3 0.137(2) 0.0624(15) 0.139(2) 0.0591(17) 0.107(2) 0.0620(16)
C4 0.129(2) 0.0952(19) 0.106(2) 0.0678(18) 0.0823(19) 0.0814(18)
C5 0.0794(13) 0.0827(14) 0.0650(12) 0.0400(11) 0.0417(11) 0.0523(12)
C6 0.0486(9) 0.0505(10) 0.0548(10) 0.0202(8) 0.0297(8) 0.0261(8)
C7 0.0380(8) 0.0452(9) 0.0334(8) 0.0077(6) 0.0113(6) 0.0125(7)
C8 0.0304(7) 0.0363(8) 0.0332(7) 0.0045(6) 0.0081(6) 0.0087(6)
C9 0.0292(7) 0.0440(9) 0.0389(8) 0.0053(7) 0.0068(6) 0.0101(6)
C10 0.0425(9) 0.0433(9) 0.0386(8) 0.0047(7) 0.0133(7) 0.0135(7)
C11 0.0633(12) 0.0547(11) 0.0546(11) -0.0060(9) 0.0163(9) 0.0137(9)
C12 0.1003(19) 0.0683(14) 0.0747(15) -0.0101(11) 0.0325(13) 0.0360(13)
C13 0.1023(19) 0.0929(17) 0.0864(16) 0.0101(13) 0.0473(15) 0.0629(15)
C14 0.0574(11) 0.0825(14) 0.0656(12) 0.0161(11) 0.0281(10) 0.0400(11)
C15 0.0417(8) 0.0529(10) 0.0423(9) 0.0115(7) 0.0165(7) 0.0211(7)
C16 0.0315(8) 0.0495(9) 0.0371(8) 0.0116(7) 0.0100(6) 0.0120(7)
C17 0.0920(15) 0.0725(13) 0.0810(14) 0.0306(11) 0.0462(12) 0.0549(12)
C18 0.0525(9) 0.0450(9) 0.0418(9) 0.0081(7) 0.0226(7) 0.0185(7)
C19 0.0450(9) 0.0613(11) 0.0431(9) 0.0155(8) 0.0152(7) 0.0266(8)
C20 0.0435(8) 0.0417(9) 0.0369(8) 0.0088(6) 0.0148(7) 0.0156(7)
C21 0.0593(10) 0.0424(9) 0.0475(9) 0.0110(7) 0.0218(8) 0.0125(8)
C22 0.0489(9) 0.0478(10) 0.0446(9) 0.0173(8) 0.0155(7) 0.0161(8)
C23 0.0783(14) 0.0954(17) 0.0791(15) 0.0384(13) 0.0488(12) 0.0272(13)
N1 0.0590(9) 0.0452(8) 0.0475(8) 0.0126(6) 0.0262(7) 0.0257(7)
O1 0.0313(6) 0.0505(7) 0.0611(8) 0.0036(6) 0.0172(5) 0.0041(5)
O2 0.0290(6) 0.0716(9) 0.0593(7) 0.0038(6) 0.0041(5) 0.0069(6)
O3 0.0402(6) 0.0580(8) 0.0456(7) 0.0037(5) -0.0028(5) 0.0175(5)
O4 0.0766(9) 0.0915(10) 0.0571(8) 0.0331(7) 0.0168(7) 0.0482(8)
O5 0.0710(9) 0.0586(8) 0.0554(8) 0.0060(7) 0.0303(7) 0.0143(7)
O6 0.0720(9) 0.0586(8) 0.0693(9) 0.0212(7) 0.0392(7) 0.0110(7)

loop_
_atom_type_symbol
_atom_type_description
_atom_type_scat_dispersion_real
_atom_type_scat_dispersion_imag
_atom_type_scat_source
C C 0.0033 0.0016 'International Tables Vol C Tables 4.2.6.8 and 6.1.1.4'
H H 0.0000 0.0000 'International Tables Vol C Tables 4.2.6.8 and 6.1.1.4'
N N 0.0061 0.0033 'International Tables Vol C Tables 4.2.6.8 and 6.1.1.4'
O O 0.0106 0.0060 'International Tables Vol C Tables 4.2.6.8 and 6.1.1.4'

loop_
_geom_angle_atom_site_label_1
_geom_angle_atom_site_label_2
_geom_angle_atom_site_label_3
_geom_angle
_geom_angle_site_symmetry_1
_geom_angle_site_symmetry_3
_geom_angle_publ_flag
C6 C1 C2 122.13(19) . . ?
C6 C1 O1 119.14(15) . . ?
C2 C1 O1 118.62(18) . . ?
C3 C2 C1 117.8(2) . . ?
C3 C2 H2 121.1 . . ?
C1 C2 H2 121.1 . . ?
C4 C3 C2 121.1(2) . . ?
C4 C3 H3 119.4 . . ?
C2 C3 H3 119.4 . . ?
C3 C4 C5 120.3(2) . . ?
C3 C4 H4 119.8 . . ?
C5 C4 H4 119.8 . . ?
C4 C5 C6 120.5(2) . . ?
C4 C5 H5 119.8 . . ?
C6 C5 H5 119.8 . . ?
C1 C6 C5 118.15(17) . . ?
C1 C6 C7 117.64(15) . . ?
C5 C6 C7 124.13(17) . . ?
C6 C7 C18 113.92(13) . . ?
C6 C7 C8 111.82(12) . . ?
C18 C7 C8 102.09(12) . . ?
C6 C7 H7 109.6 . . ?
C18 C7 H7 109.6 . . ?
C8 C7 H7 109.6 . . ?
C16 C8 C7 112.02(12) . . ?
C16 C8 C20 118.12(12) . . ?
C7 C8 C20 105.39(11) . . ?
C16 C8 C9 104.25(11) . . ?
C7 C8 C9 112.06(12) . . ?
C20 C8 C9 104.90(12) . . ?
O3 C9 O1 103.00(11) . . ?
O3 C9 C10 111.97(13) . . ?
O1 C9 C10 111.64(13) . . ?
O3 C9 C8 108.03(12) . . ?
O1 C9 C8 116.12(12) . . ?
C10 C9 C8 106.15(12) . . ?
C15 C10 C11 120.87(16) . . ?
C15 C10 C9 111.06(13) . . ?
C11 C10 C9 128.06(15) . . ?
C12 C11 C10 117.9(2) . . ?
C12 C11 H11 121.1 . . ?
C10 C11 H11 121.1 . . ?
C11 C12 C13 121.5(2) . . ?
C11 C12 H12 119.2 . . ?
C13 C12 H12 119.2 . . ?
C14 C13 C12 120.94(19) . . ?
C14 C13 H13 119.5 . . ?
C12 C13 H13 119.5 . . ?
C13 C14 C15 117.9(2) . . ?
C13 C14 H14 121.1 . . ?
C15 C14 H14 121.1 . . ?
C10 C15 C14 120.95(16) . . ?
C10 C15 C16 110.16(13) . . ?
C14 C15 C16 128.88(16) . . ?
O2 C16 C15 127.70(15) . . ?
O2 C16 C8 123.90(14) . . ?
C15 C16 C8 108.35(12) . . ?
N1 C17 H17A 109.5 . . ?
N1 C17 H17B 109.5 . . ?
H17A C17 H17B 109.5 . . ?
N1 C17 H17C 109.5 . . ?
H17A C17 H17C 109.5 . . ?
H17B C17 H17C 109.5 . . ?
N1 C18 C7 103.20(12) . . ?
N1 C18 H18A 111.1 . . ?
C7 C18 H18A 111.1 . . ?
N1 C18 H18B 111.1 . . ?
C7 C18 H18B 111.1 . . ?
H18A C18 H18B 109.1 . . ?
O4 C19 O3 121.09(16) . . ?
O4 C19 C20 126.98(17) . . ?
O3 C19 C20 111.90(13) . . ?
N1 C20 C21 107.51(12) . . ?
N1 C20 C19 112.88(13) . . ?
C21 C20 C19 110.35(14) . . ?
N1 C20 C8 104.37(12) . . ?
C21 C20 C8 118.76(13) . . ?
C19 C20 C8 102.96(12) . . ?
C22 C21 C20 115.42(14) . . ?
C22 C21 H21A 108.4 . . ?
C20 C21 H21A 108.4 . . ?
C22 C21 H21B 108.4 . . ?
C20 C21 H21B 108.4 . . ?
H21A C21 H21B 107.5 . . ?
O5 C22 O6 124.13(16) . . ?
O5 C22 C21 125.24(16) . . ?
O6 C22 C21 110.62(15) . . ?
O6 C23 H23A 109.5 . . ?
O6 C23 H23B 109.5 . . ?
H23A C23 H23B 109.5 . . ?
O6 C23 H23C 109.5 . . ?
H23A C23 H23C 109.5 . . ?
H23B C23 H23C 109.5 . . ?
C18 N1 C17 113.75(15) . . ?
C18 N1 C20 108.89(12) . . ?
C17 N1 C20 118.27(14) . . ?
C1 O1 C9 114.93(12) . . ?
C19 O3 C9 111.77(12) . . ?
C22 O6 C23 117.55(16) . . ?

loop_
_geom_bond_atom_site_label_1
_geom_bond_atom_site_label_2
_geom_bond_distance
_geom_bond_site_symmetry_2
_geom_bond_publ_flag
C1 C6 1.379(3) . ?
C1 C2 1.387(3) . ?
C1 O1 1.391(2) . ?
C2 C3 1.382(4) . ?
C2 H2 0.9300 . ?
C3 C4 1.360(4) . ?
C3 H3 0.9300 . ?
C4 C5 1.377(3) . ?
C4 H4 0.9300 . ?
C5 C6 1.382(3) . ?
C5 H5 0.9300 . ?
C6 C7 1.497(2) . ?
C7 C18 1.521(2) . ?
C7 C8 1.538(2) . ?
C7 H7 0.9800 . ?
C8 C16 1.531(2) . ?
C8 C20 1.544(2) . ?
C8 C9 1.544(2) . ?
C9 O3 1.4193(19) . ?
C9 O1 1.4220(19) . ?
C9 C10 1.499(2) . ?
C10 C15 1.382(2) . ?
C10 C11 1.382(2) . ?
C11 C12 1.370(3) . ?
C11 H11 0.9300 . ?
C12 C13 1.384(4) . ?
C12 H12 0.9300 . ?
C13 C14 1.371(3) . ?
C13 H13 0.9300 . ?
C14 C15 1.388(2) . ?
C14 H14 0.9300 . ?
C15 C16 1.469(2) . ?
C16 O2 1.2074(18) . ?
C17 N1 1.458(2) . ?
C17 H17A 0.9600 . ?
C17 H17B 0.9600 . ?
C17 H17C 0.9600 . ?
C18 N1 1.446(2) . ?
C18 H18A 0.9700 . ?
C18 H18B 0.9700 . ?
C19 O4 1.194(2) . ?
C19 O3 1.347(2) . ?
C19 C20 1.532(2) . ?
C20 N1 1.477(2) . ?
C20 C21 1.526(2) . ?
C21 C22 1.493(2) . ?
C21 H21A 0.9700 . ?
C21 H21B 0.9700 . ?
C22 O5 1.195(2) . ?
C22 O6 1.321(2) . ?
C23 O6 1.445(2) . ?
C23 H23A 0.9600 . ?
C23 H23B 0.9600 . ?
C23 H23C 0.9600 . ?
